data_7121471
loop_
_publ_author_name
'Nakazato, Takumi'
'Kamatsuka, Takuto'
'Inoue, Junichi'
'Sakurai, Tsuneaki'
'Seki, Shu'
'Shinokubo, Hiroshi'
'Miyake, Yoshihiro'

_publ_section_title
;
 The reductive aromatization of naphthalene diimide: a versatile platform
 for 2,7-diazapyrenes.
;
_journal_issue 41
_journal_name_full 'Chemical communications (Cambridge, England)'
_journal_page_first 5177
_journal_page_last 5180
_journal_paper_doi 10.1039/c8cc01937a
_journal_volume 54
_journal_year 2018
_chemical_formula_sum 'C54 H56 N2'
_chemical_formula_weight 733.00
_space_group_crystal_system triclinic
_space_group_IT_number 2
_space_group_name_Hall '-P 1'
_space_group_name_H-M_alt 'P -1'
_symmetry_space_group_name_Hall '-P 1'
_symmetry_space_group_name_H-M 'P -1'
_atom_sites_solution_hydrogens geom
_audit_creation_method SHELXL-2014
_audit_update_record
;
2018-01-15 deposited with the CCDC.
2018-04-05 downloaded from the CCDC.
;
_cell_angle_alpha 96.970(2)
_cell_angle_beta 98.026(2)
_cell_angle_gamma 100.566(2)
_cell_formula_units_Z 1
_cell_length_a 7.2956(4)
_cell_length_b 10.3483(6)
_cell_length_c 14.0315(7)
_cell_measurement_temperature 101(2)
_cell_volume 1019.36(10)
_computing_structure_refinement 'SHELXL-2014 (Sheldrick, 2014)'
_diffrn_ambient_temperature 101(2)
_diffrn_measured_fraction_theta_full 0.962
_diffrn_measured_fraction_theta_max 0.833
_diffrn_radiation_type MoK\a
_diffrn_radiation_wavelength 0.71073
_diffrn_reflns_av_R_equivalents 0.0215
_diffrn_reflns_av_unetI/netI 0.0473
_diffrn_reflns_Laue_measured_fraction_full 0.962
_diffrn_reflns_Laue_measured_fraction_max 0.833
_diffrn_reflns_limit_h_max 9
_diffrn_reflns_limit_h_min -9
_diffrn_reflns_limit_k_max 11
_diffrn_reflns_limit_k_min -13
_diffrn_reflns_limit_l_max 16
_diffrn_reflns_limit_l_min -17
_diffrn_reflns_number 7579
_diffrn_reflns_point_group_measured_fraction_full 0.962
_diffrn_reflns_point_group_measured_fraction_max 0.833
_diffrn_reflns_theta_full 25.242
_diffrn_reflns_theta_max 27.495
_diffrn_reflns_theta_min 2.322
_exptl_absorpt_coefficient_mu 0.068
_exptl_crystal_density_diffrn 1.194
_exptl_crystal_F_000 394
_exptl_crystal_size_max 0.460
_exptl_crystal_size_mid 0.170
_exptl_crystal_size_min 0.040
_refine_diff_density_max 0.360
_refine_diff_density_min -0.279
_refine_diff_density_rms 0.051
_refine_ls_extinction_method none
_refine_ls_goodness_of_fit_ref 1.042
_refine_ls_hydrogen_treatment constr
_refine_ls_matrix_type full
_refine_ls_number_parameters 259
_refine_ls_number_reflns 3906
_refine_ls_number_restraints 0
_refine_ls_restrained_S_all 1.042
_refine_ls_R_factor_all 0.0551
_refine_ls_R_factor_gt 0.0463
_refine_ls_shift/su_max 0.000
_refine_ls_shift/su_mean 0.000
_refine_ls_structure_factor_coef Fsqd
_refine_ls_weighting_details 'w=1/[\s^2^(Fo^2^)+(0.0502P)^2^+0.5690P] where P=(Fo^2^+2Fc^2^)/3'
_refine_ls_weighting_scheme calc
_refine_ls_wR_factor_gt 0.1191
_refine_ls_wR_factor_ref 0.1253
_reflns_Friedel_coverage 0.000
_reflns_number_gt 3391
_reflns_number_total 3906
_reflns_threshold_expression 'I > 2\s(I)'
_cod_data_source_file c8cc01937a2.cif
_cod_data_source_block nakazato_161104_1_0m_a
_cod_depositor_comments 'Adding full bibliography for 7121471--7121473.cif.'
_cod_database_code 7121471
_shelx_space_group_comment
;
The symmetry employed for this shelxl refinement is uniquely defined
by the following loop, which should always be used as a source of
symmetry information in preference to the above space-group names.
They are only intended as comments.
;
_shelx_estimated_absorpt_t_min 0.969
_shelx_estimated_absorpt_t_max 0.997
_shelxl_version_number 2014-3

loop_
_space_group_symop_operation_xyz
'x, y, z'
'-x, -y, -z'

loop_
_atom_site_label
_atom_site_type_symbol
_atom_site_fract_x
_atom_site_fract_y
_atom_site_fract_z
_atom_site_U_iso_or_equiv
_atom_site_adp_type
_atom_site_occupancy
_atom_site_site_symmetry_order
_atom_site_calc_flag
_atom_site_refinement_flags_posn
_atom_site_refinement_flags_adp
N001 N 0.56799(16) 0.36095(12) 0.56409(8) 0.0163(3) Uani 1 1 d . .
C002 C 0.66980(19) 0.47648(14) 0.61440(10) 0.0159(3) Uani 1 1 d . .
C003 C 0.91229(18) 0.47136(14) 0.51402(10) 0.0145(3) Uani 1 1 d . .
C004 C 0.63089(19) 0.29769(14) 0.49003(10) 0.0157(3) Uani 1 1 d . .
C005 C 0.59343(19) 0.52880(14) 0.70076(10) 0.0154(3) Uani 1 1 d . .
C006 C 0.83581(19) 0.54361(14) 0.58560(10) 0.0151(3) Uani 1 1 d . .
C007 C 0.32407(19) 0.55826(14) 0.77771(10) 0.0173(3) Uani 1 1 d . .
H19 H 0.1908 0.5423 0.7747 0.021 Uiso 1 1 calc R U
C008 C 0.49306(19) 0.18247(14) 0.43134(10) 0.0159(3) Uani 1 1 d . .
C009 C 0.90698(19) 0.26619(14) 0.40537(10) 0.0167(3) Uani 1 1 d . .
H27 H 0.8503 0.1760 0.3807 0.020 Uiso 1 1 calc R U
C00A C 0.70974(19) 0.59959(14) 0.78491(10) 0.0174(3) Uani 1 1 d . .
H20 H 0.8430 0.6125 0.7888 0.021 Uiso 1 1 calc R U
C00B C 0.6354(2) 0.65194(14) 0.86354(10) 0.0174(3) Uani 1 1 d . .
H21 H 0.7187 0.6999 0.9200 0.021 Uiso 1 1 calc R U
C00C C 0.39808(19) 0.50473(14) 0.69977(10) 0.0171(3) Uani 1 1 d . .
H22 H 0.3154 0.4512 0.6452 0.020 Uiso 1 1 calc R U
C00D C 0.20353(19) -0.02026(14) 0.31675(11) 0.0178(3) Uani 1 1 d . .
C00E C 0.81434(19) 0.34202(14) 0.46850(10) 0.0150(3) Uani 1 1 d . .
C00F C 0.3375(2) 0.05763(15) 0.27487(11) 0.0199(3) Uani 1 1 d . .
H23 H 0.3315 0.0425 0.2063 0.024 Uiso 1 1 calc R U
C00G C 1.07399(19) 0.32011(14) 0.37988(10) 0.0162(3) Uani 1 1 d . .
H28 H 1.1323 0.2666 0.3384 0.019 Uiso 1 1 calc R U
C00H C 0.4795(2) 0.15681(14) 0.33050(10) 0.0184(3) Uani 1 1 d . .
H24 H 0.5686 0.2079 0.2994 0.022 Uiso 1 1 calc R U
C00I C 0.2203(2) 0.00406(14) 0.41848(11) 0.0188(3) Uani 1 1 d . .
H25 H 0.1334 -0.0489 0.4497 0.023 Uiso 1 1 calc R U
C00J C 0.44005(19) 0.63511(14) 0.86077(10) 0.0161(3) Uani 1 1 d . .
C00K C 0.3515(2) 0.70112(15) 0.94175(10) 0.0188(3) Uani 1 1 d . .
C00L C 0.0477(2) -0.13120(15) 0.25561(11) 0.0211(3) Uani 1 1 d . .
C00M C 0.36107(19) 0.10376(15) 0.47451(10) 0.0180(3) Uani 1 1 d . .
H26 H 0.3678 0.1187 0.5432 0.022 Uiso 1 1 calc R U
C00N C 0.2595(2) 0.81043(16) 0.90178(12) 0.0263(4) Uani 1 1 d . .
H1 H 0.1982 0.8520 0.9517 0.039 Uiso 1 1 calc R U
H2 H 0.1648 0.7710 0.8440 0.039 Uiso 1 1 calc R U
H3 H 0.3568 0.8778 0.8842 0.039 Uiso 1 1 calc R U
C00O C 0.1995(2) 0.59807(16) 0.97224(11) 0.0253(4) Uani 1 1 d . .
H4 H 0.2571 0.5273 0.9963 0.038 Uiso 1 1 calc R U
H5 H 0.1007 0.5598 0.9160 0.038 Uiso 1 1 calc R U
H6 H 0.1437 0.6413 1.0238 0.038 Uiso 1 1 calc R U
C00P C 0.4976(2) 0.76385(19) 1.03206(12) 0.0309(4) Uani 1 1 d . .
H7 H 0.4345 0.8027 1.0823 0.046 Uiso 1 1 calc R U
H8 H 0.5923 0.8336 1.0150 0.046 Uiso 1 1 calc R U
H9 H 0.5598 0.6955 1.0568 0.046 Uiso 1 1 calc R U
C00Q C 0.0173(3) -0.11370(19) 0.14805(13) 0.0360(4) Uani 1 1 d . .
H10 H -0.0817 -0.1867 0.1113 0.054 Uiso 1 1 calc R U
H11 H 0.1353 -0.1144 0.1223 0.054 Uiso 1 1 calc R U
H12 H -0.0212 -0.0288 0.1418 0.054 Uiso 1 1 calc R U
C00R C 0.1105(3) -0.26355(17) 0.26119(15) 0.0408(5) Uani 1 1 d . .
H13 H 0.1172 -0.2831 0.3281 0.061 Uiso 1 1 calc R U
H14 H 0.2353 -0.2578 0.2418 0.061 Uiso 1 1 calc R U
H15 H 0.0191 -0.3346 0.2173 0.061 Uiso 1 1 calc R U
C00S C -0.1399(3) -0.1363(2) 0.29180(16) 0.0537(7) Uani 1 1 d . .
H16 H -0.2359 -0.2076 0.2509 0.081 Uiso 1 1 calc R U
H17 H -0.1790 -0.0511 0.2886 0.081 Uiso 1 1 calc R U
H18 H -0.1258 -0.1536 0.3593 0.081 Uiso 1 1 calc R U

loop_
_atom_site_aniso_label
_atom_site_aniso_U_11
_atom_site_aniso_U_22
_atom_site_aniso_U_33
_atom_site_aniso_U_23
_atom_site_aniso_U_13
_atom_site_aniso_U_12
N001 0.0161(6) 0.0171(6) 0.0153(6) 0.0006(5) 0.0024(5) 0.0036(5)
C002 0.0155(6) 0.0164(7) 0.0154(7) 0.0013(5) 0.0013(5) 0.0039(5)
C003 0.0141(6) 0.0156(7) 0.0140(7) 0.0027(5) 0.0008(5) 0.0041(5)
C004 0.0170(7) 0.0154(7) 0.0151(7) 0.0028(5) 0.0024(5) 0.0036(5)
C005 0.0157(6) 0.0150(7) 0.0164(7) 0.0030(5) 0.0042(5) 0.0041(5)
C006 0.0139(6) 0.0173(7) 0.0142(7) 0.0019(5) 0.0008(5) 0.0049(5)
C007 0.0135(6) 0.0187(7) 0.0193(7) 0.0032(6) 0.0043(6) 0.0014(5)
C008 0.0138(6) 0.0155(7) 0.0182(7) 0.0010(5) 0.0030(5) 0.0036(5)
C009 0.0182(7) 0.0144(7) 0.0169(7) 0.0004(5) 0.0017(6) 0.0040(5)
C00A 0.0136(6) 0.0203(7) 0.0183(7) 0.0027(6) 0.0030(6) 0.0035(5)
C00B 0.0179(7) 0.0184(7) 0.0145(7) 0.0011(5) 0.0012(6) 0.0023(6)
C00C 0.0169(7) 0.0158(7) 0.0168(7) 0.0011(5) 0.0013(5) 0.0008(5)
C00D 0.0152(6) 0.0139(7) 0.0237(7) -0.0001(6) 0.0024(6) 0.0038(5)
C00E 0.0154(6) 0.0152(7) 0.0138(7) 0.0019(5) 0.0020(5) 0.0024(5)
C00F 0.0224(7) 0.0188(7) 0.0174(7) -0.0011(6) 0.0056(6) 0.0025(6)
C00G 0.0175(7) 0.0169(7) 0.0151(7) 0.0006(5) 0.0033(5) 0.0065(5)
C00H 0.0179(7) 0.0175(7) 0.0194(7) 0.0011(5) 0.0067(6) 0.0009(6)
C00I 0.0160(6) 0.0183(7) 0.0228(7) 0.0045(6) 0.0064(6) 0.0017(6)
C00J 0.0183(7) 0.0158(7) 0.0153(7) 0.0033(5) 0.0054(6) 0.0034(5)
C00K 0.0179(7) 0.0220(8) 0.0161(7) -0.0004(6) 0.0059(6) 0.0028(6)
C00L 0.0183(7) 0.0183(8) 0.0232(8) -0.0009(6) 0.0023(6) -0.0019(6)
C00M 0.0186(7) 0.0202(7) 0.0160(7) 0.0029(6) 0.0047(6) 0.0049(6)
C00N 0.0305(8) 0.0244(8) 0.0267(8) 0.0015(6) 0.0116(7) 0.0088(7)
C00O 0.0259(8) 0.0281(9) 0.0232(8) 0.0041(6) 0.0116(7) 0.0029(6)
C00P 0.0256(8) 0.0432(10) 0.0208(8) -0.0085(7) 0.0062(7) 0.0062(7)
C00Q 0.0313(9) 0.0354(10) 0.0320(9) 0.0059(8) -0.0081(7) -0.0079(7)
C00R 0.0474(11) 0.0202(9) 0.0444(11) -0.0016(8) -0.0130(9) 0.0002(8)
C00S 0.0241(9) 0.0652(14) 0.0550(13) -0.0299(11) 0.0164(9) -0.0159(9)

loop_
_atom_type_symbol
_atom_type_description
_atom_type_scat_dispersion_real
_atom_type_scat_dispersion_imag
_atom_type_scat_source
C C 0.0033 0.0016 'International Tables Vol C Tables 4.2.6.8 and 6.1.1.4'
H H 0.0000 0.0000 'International Tables Vol C Tables 4.2.6.8 and 6.1.1.4'
N N 0.0061 0.0033 'International Tables Vol C Tables 4.2.6.8 and 6.1.1.4'

loop_
_geom_angle_atom_site_label_1
_geom_angle_atom_site_label_2
_geom_angle_atom_site_label_3
_geom_angle
_geom_angle_site_symmetry_1
_geom_angle_site_symmetry_3
C004 N001 C002 120.65(12) . .
N001 C002 C006 121.92(12) . .
N001 C002 C005 115.02(12) . .
C006 C002 C005 123.05(12) . .
C006 C003 C00E 120.11(12) . .
C006 C003 C003 120.33(16) . 2_766
C00E C003 C003 119.55(15) . 2_766
N001 C004 C00E 121.61(12) . .
N001 C004 C008 115.16(12) . .
C00E C004 C008 123.20(12) . .
C00A C005 C00C 117.71(12) . .
C00A C005 C002 122.41(12) . .
C00C C005 C002 119.86(12) . .
C003 C006 C002 116.84(13) . .
C003 C006 C00G 118.09(12) . 2_766
C002 C006 C00G 125.00(13) . 2_766
C00C C007 C00J 121.91(13) . .
C00C C007 H19 119.0 . .
C00J C007 H19 119.0 . .
C00H C008 C00M 117.83(13) . .
C00H C008 C004 121.15(12) . .
C00M C008 C004 120.76(12) . .
C00G C009 C00E 121.59(13) . .
C00G C009 H27 119.2 . .
C00E C009 H27 119.2 . .
C005 C00A C00B 121.52(13) . .
C005 C00A H20 119.2 . .
C00B C00A H20 119.2 . .
C00A C00B C00J 121.03(13) . .
C00A C00B H21 119.5 . .
C00J C00B H21 119.5 . .
C007 C00C C005 120.59(13) . .
C007 C00C H22 119.7 . .
C005 C00C H22 119.7 . .
C00F C00D C00I 116.99(13) . .
C00F C00D C00L 122.02(13) . .
C00I C00D C00L 120.96(13) . .
C004 C00E C003 116.88(12) . .
C004 C00E C009 124.89(13) . .
C003 C00E C009 118.22(12) . .
C00H C00F C00D 121.85(13) . .
C00H C00F H23 119.1 . .
C00D C00F H23 119.1 . .
C009 C00G C006 121.26(13) . 2_766
C009 C00G H28 119.4 . .
C006 C00G H28 119.4 2_766 .
C00F C00H C008 120.92(13) . .
C00F C00H H24 119.5 . .
C008 C00H H24 119.5 . .
C00M C00I C00D 121.45(13) . .
C00M C00I H25 119.3 . .
C00D C00I H25 119.3 . .
C00B C00J C007 117.05(12) . .
C00B C00J C00K 122.91(12) . .
C007 C00J C00K 119.99(12) . .
C00P C00K C00J 112.27(12) . .
C00P C00K C00O 108.11(13) . .
C00J C00K C00O 110.17(12) . .
C00P C00K C00N 108.87(13) . .
C00J C00K C00N 108.09(12) . .
C00O C00K C00N 109.28(12) . .
C00S C00L C00R 109.79(16) . .
C00S C00L C00Q 108.09(15) . .
C00R C00L C00Q 107.19(14) . .
C00S C00L C00D 111.74(13) . .
C00R C00L C00D 108.15(13) . .
C00Q C00L C00D 111.78(13) . .
C00I C00M C008 120.93(13) . .
C00I C00M H26 119.5 . .
C008 C00M H26 119.5 . .
C00K C00N H1 109.5 . .
C00K C00N H2 109.5 . .
H1 C00N H2 109.5 . .
C00K C00N H3 109.5 . .
H1 C00N H3 109.5 . .
H2 C00N H3 109.5 . .
C00K C00O H4 109.5 . .
C00K C00O H5 109.5 . .
H4 C00O H5 109.5 . .
C00K C00O H6 109.5 . .
H4 C00O H6 109.5 . .
H5 C00O H6 109.5 . .
C00K C00P H7 109.5 . .
C00K C00P H8 109.5 . .
H7 C00P H8 109.5 . .
C00K C00P H9 109.5 . .
H7 C00P H9 109.5 . .
H8 C00P H9 109.5 . .
C00L C00Q H10 109.5 . .
C00L C00Q H11 109.5 . .
H10 C00Q H11 109.5 . .
C00L C00Q H12 109.5 . .
H10 C00Q H12 109.5 . .
H11 C00Q H12 109.5 . .
C00L C00R H13 109.5 . .
C00L C00R H14 109.5 . .
H13 C00R H14 109.5 . .
C00L C00R H15 109.5 . .
H13 C00R H15 109.5 . .
H14 C00R H15 109.5 . .
C00L C00S H16 109.5 . .
C00L C00S H17 109.5 . .
H16 C00S H17 109.5 . .
C00L C00S H18 109.5 . .
H16 C00S H18 109.5 . .
H17 C00S H18 109.5 . .

loop_
_geom_bond_atom_site_label_1
_geom_bond_atom_site_label_2
_geom_bond_distance
_geom_bond_site_symmetry_2
N001 C004 1.3405(18) .
N001 C002 1.3426(18) .
C002 C006 1.417(2) .
C002 C005 1.4872(19) .
C003 C006 1.4164(19) .
C003 C00E 1.4227(19) .
C003 C003 1.436(3) 2_766
C004 C00E 1.4193(19) .
C004 C008 1.4839(19) .
C005 C00A 1.390(2) .
C005 C00C 1.3989(19) .
C006 C00G 1.4357(19) 2_766
C007 C00C 1.3864(19) .
C007 C00J 1.400(2) .
C007 H19 0.9500 .
C008 C00H 1.394(2) .
C008 C00M 1.397(2) .
C009 C00G 1.358(2) .
C009 C00E 1.4319(19) .
C009 H27 0.9500 .
C00A C00B 1.3908(19) .
C00A H20 0.9500 .
C00B C00J 1.3982(19) .
C00B H21 0.9500 .
C00C H22 0.9500 .
C00D C00F 1.392(2) .
C00D C00I 1.403(2) .
C00D C00L 1.5350(19) .
C00F C00H 1.388(2) .
C00F H23 0.9500 .
C00G C006 1.4357(19) 2_766
C00G H28 0.9500 .
C00H H24 0.9500 .
C00I C00M 1.388(2) .
C00I H25 0.9500 .
C00J C00K 1.5343(18) .
C00K C00P 1.527(2) .
C00K C00O 1.536(2) .
C00K C00N 1.540(2) .
C00L C00S 1.519(2) .
C00L C00R 1.529(2) .
C00L C00Q 1.532(2) .
C00M H26 0.9500 .
C00N H1 0.9800 .
C00N H2 0.9800 .
C00N H3 0.9800 .
C00O H4 0.9800 .
C00O H5 0.9800 .
C00O H6 0.9800 .
C00P H7 0.9800 .
C00P H8 0.9800 .
C00P H9 0.9800 .
C00Q H10 0.9800 .
C00Q H11 0.9800 .
C00Q H12 0.9800 .
C00R H13 0.9800 .
C00R H14 0.9800 .
C00R H15 0.9800 .
C00S H16 0.9800 .
C00S H17 0.9800 .
C00S H18 0.9800 .
